data_2020977
loop_
_publ_author_name
'H\"utzler, Wilhelm Maximilian'
'Bolte, Michael'

_publ_section_title
;
 Sulfur as hydrogen-bond acceptor in cocrystals of 2-thio-modified thymine
;
_journal_issue 1
_journal_name_full 'Acta Crystallographica Section C'
_journal_page_first 21
_journal_page_last 30
_journal_paper_doi 10.1107/S2053229617017181
_journal_volume 74
_journal_year 2018
_chemical_formula_iupac '2C5 H6 N2 O S, 2C4 H6 N4 O, C4 H9 N O'
_chemical_formula_moiety '2(C5 H6 N2 O S), 2(C4 H6 N4 O), C4 H9 N O'
_chemical_formula_sum 'C22 H33 N13 O5 S2'
_chemical_formula_weight 623.73
_chemical_name_systematic
'5-Methyl-2-thiouracil--6-amino-3<i>H</i>-isocytosine--<i>N</i>,<i>N</i>-dimethylacetamide (2/2/1)'
_space_group_crystal_system monoclinic
_space_group_IT_number 15
_space_group_name_Hall '-C 2yc'
_space_group_name_H-M_alt 'C 1 2/c 1'
_symmetry_space_group_name_Hall '-C 2yc'
_symmetry_space_group_name_H-M 'C 1 2/c 1'
_atom_sites_solution_hydrogens mixed
_audit_creation_method SHELXL-2014/7
_cell_angle_alpha 90
_cell_angle_beta 102.037(10)
_cell_angle_gamma 90
_cell_formula_units_Z 4
_cell_length_a 23.530(3)
_cell_length_b 8.7478(9)
_cell_length_c 14.2006(16)
_cell_measurement_reflns_used 9945
_cell_measurement_temperature 173(2)
_cell_measurement_theta_max 26.11
_cell_measurement_theta_min 3.53
_cell_volume 2858.7(6)
_computing_cell_refinement
;
X-AREA (Stoe & Cie, 2001)
;
_computing_data_collection
;
X-AREA (Stoe & Cie, 2001)
;
_computing_data_reduction
;
X-AREA (Stoe & Cie, 2001)
;
_computing_molecular_graphics
;
Mercury (Version 3.9, Macrae <i>et al.</i>,  2008) and XP in
SHELXTL-Plus (Sheldrick,
2008)
;
_computing_publication_material
;
publCIF (Westrip, 2010)
;
_computing_structure_refinement
;
SHELXL2014 (Sheldrick, 2015)
;
_computing_structure_solution
;
SHELXS97 (Sheldrick, 2008)
;
_diffrn_ambient_temperature 173(2)
_diffrn_measured_fraction_theta_full 0.996
_diffrn_measured_fraction_theta_max 0.983
_diffrn_measurement_device_type 'STOE IPDS II two-circle diffractometer'
_diffrn_measurement_method \w
_diffrn_radiation_type MoK\a
_diffrn_radiation_wavelength 0.71073
_diffrn_reflns_av_R_equivalents 0.0522
_diffrn_reflns_limit_h_max 27
_diffrn_reflns_limit_h_min -28
_diffrn_reflns_limit_k_max 10
_diffrn_reflns_limit_k_min -10
_diffrn_reflns_limit_l_max 17
_diffrn_reflns_limit_l_min -16
_diffrn_reflns_number 11932
_diffrn_reflns_theta_full 25.000
_diffrn_reflns_theta_max 25.953
_diffrn_reflns_theta_min 3.533
_exptl_absorpt_coefficient_mu 0.246
_exptl_absorpt_correction_T_max 1.000
_exptl_absorpt_correction_T_min 0.684
_exptl_absorpt_correction_type multi-scan
_exptl_absorpt_process_details
;
(X-AREA; Stoe & Cie, 2001)
;
_exptl_crystal_colour colourless
_exptl_crystal_density_diffrn 1.449
_exptl_crystal_description block
_exptl_crystal_F_000 1312
_exptl_crystal_size_max 0.230
_exptl_crystal_size_mid 0.210
_exptl_crystal_size_min 0.160
_refine_diff_density_max 0.173
_refine_diff_density_min -0.225
_refine_ls_extinction_method none
_refine_ls_goodness_of_fit_ref 0.989
_refine_ls_hydrogen_treatment mixed
_refine_ls_matrix_type full
_refine_ls_number_parameters 234
_refine_ls_number_reflns 2766
_refine_ls_number_restraints 18
_refine_ls_restrained_S_all 0.989
_refine_ls_R_factor_all 0.0855
_refine_ls_R_factor_gt 0.0467
_refine_ls_shift/su_max 0.001
_refine_ls_shift/su_mean 0.000
_refine_ls_structure_factor_coef Fsqd
_refine_ls_weighting_details 'w=1/[\s^2^(Fo^2^)+(0.0381P)^2^] where P=(Fo^2^+2Fc^2^)/3'
_refine_ls_weighting_scheme calc
_refine_ls_wR_factor_gt 0.0796
_refine_ls_wR_factor_ref 0.0887
_reflns_number_gt 1896
_reflns_number_total 2766
_reflns_threshold_expression 'I > 2\s(I)'
_cod_data_source_file eg3230sup1.cif
_cod_data_source_block V
_cod_database_code 2020977
_shelx_space_group_comment
;
The symmetry employed for this shelxl refinement is uniquely defined
by the following loop, which should always be used as a source of
symmetry information in preference to the above space-group names.
They are only intended as comments.
;
_shelx_estimated_absorpt_t_min 0.946
_shelx_estimated_absorpt_t_max 0.962

loop_
_space_group_symop_operation_xyz
'x, y, z'
'-x, y, -z+1/2'
'x+1/2, y+1/2, z'
'-x+1/2, y+1/2, -z+1/2'
'-x, -y, -z'
'x, -y, z-1/2'
'-x+1/2, -y+1/2, -z'
'x+1/2, -y+1/2, z-1/2'

loop_
_atom_site_type_symbol
_atom_site_label
_atom_site_fract_x
_atom_site_fract_y
_atom_site_fract_z
_atom_site_U_iso_or_equiv
_atom_site_adp_type
_atom_site_calc_flag
_atom_site_occupancy
_atom_site_disorder_assembly
_atom_site_disorder_group
N N1A 0.25885(9) 0.5771(2) 0.68612(14) 0.0317(5) Uani d 1 . .
H H1A 0.2759(10) 0.581(3) 0.7484(13) 0.038 Uiso d 1 . .
C C2A 0.28519(10) 0.4980(3) 0.62690(16) 0.0277(5) Uani d 1 . .
S S21A 0.34844(3) 0.40642(8) 0.66780(5) 0.03738(19) Uani d 1 . .
N N3A 0.25790(9) 0.4997(2) 0.53269(14) 0.0300(5) Uani d 1 . .
H H3A 0.2743(10) 0.451(3) 0.4920(16) 0.036 Uiso d 1 . .
C C4A 0.20664(10) 0.5790(3) 0.49381(17) 0.0322(6) Uani d 1 . .
O O41A 0.18585(8) 0.5684(2) 0.40747(12) 0.0459(5) Uani d 1 . .
C C5A 0.18328(10) 0.6696(3) 0.56098(18) 0.0333(6) Uani d 1 . .
C C51A 0.12997(12) 0.7649(3) 0.5241(2) 0.0475(7) Uani d 1 . .
H H51A 0.0964 0.6976 0.5035 0.071 Uiso calc 1 . .
H H51B 0.1359 0.8266 0.4694 0.071 Uiso calc 1 . .
H H51C 0.1229 0.8324 0.5756 0.071 Uiso calc 1 . .
C C6A 0.21014(11) 0.6632(3) 0.65403(19) 0.0355(6) Uani d 1 . .
H H6A 0.1947 0.7209 0.6995 0.043 Uiso calc 1 . .
N N1B 0.43409(8) 0.0547(2) 0.41269(14) 0.0295(5) Uani d 1 . .
C C2B 0.42413(10) 0.1408(3) 0.48397(17) 0.0292(5) Uani d 1 . .
N N21B 0.45901(10) 0.1257(3) 0.57079(15) 0.0400(6) Uani d 1 . .
H H21B 0.4895(9) 0.064(3) 0.572(2) 0.048 Uiso d 1 . .
H H22B 0.4576(12) 0.194(3) 0.6143(17) 0.048 Uiso d 1 . .
N N3B 0.37991(9) 0.2428(2) 0.47321(14) 0.0324(5) Uani d 1 . .
H H3B 0.3733(11) 0.294(3) 0.5257(14) 0.039 Uiso d 1 . .
C C4B 0.34171(10) 0.2663(3) 0.38474(16) 0.0302(6) Uani d 1 . .
O O41B 0.30261(8) 0.3656(2) 0.38063(12) 0.0385(5) Uani d 1 . .
C C5B 0.35193(10) 0.1756(3) 0.31003(16) 0.0309(6) Uani d 1 . .
H H5B 0.3281 0.1860 0.2476 0.037 Uiso calc 1 . .
C C6B 0.39636(11) 0.0709(3) 0.32578(17) 0.0322(6) Uani d 1 . .
N N61B 0.40561(10) -0.0223(3) 0.25604(15) 0.0401(6) Uani d 1 . .
H H61B 0.3840(12) -0.015(3) 0.1984(15) 0.048 Uiso d 1 . .
H H62B 0.4301(11) -0.100(3) 0.267(2) 0.048 Uiso d 1 . .
O O21X 0.5000 0.2981(3) 0.7500 0.0380(6) Uani d 1 . .
C C32X 0.5000 0.7079(5) 0.7500 0.107(2) Uani d 1 . .
H H4XA 0.5034 0.7774 0.8050 0.160 Uiso calc 0.5 A 1
H H4XB 0.4640 0.7299 0.7033 0.160 Uiso calc 0.5 A 1
H H4XC 0.5333 0.7222 0.7194 0.160 Uiso calc 0.5 A 1
C C1X 0.5132(11) 0.4808(18) 0.6257(9) 0.057(5) Uani d 0.5 B 1
H H1XA 0.4750 0.5012 0.5846 0.085 Uiso calc 0.5 B 1
H H1XB 0.5322 0.3974 0.5980 0.085 Uiso calc 0.5 B 1
H H1XC 0.5372 0.5731 0.6302 0.085 Uiso calc 0.5 B 1
C C2X 0.5056(3) 0.4358(5) 0.7253(3) 0.0324(14) Uani d 0.5 B 1
N N3X 0.4989(2) 0.5475(5) 0.7837(3) 0.0361(11) Uani d 0.5 B 1
C C31X 0.4789(9) 0.5120(18) 0.8719(8) 0.047(3) Uani d 0.5 B 1
H H3XA 0.4365 0.5203 0.8598 0.071 Uiso calc 0.5 B 1
H H3XB 0.4962 0.5842 0.9225 0.071 Uiso calc 0.5 B 1
H H3XC 0.4906 0.4077 0.8925 0.071 Uiso calc 0.5 B 1

loop_
_atom_site_aniso_label
_atom_site_aniso_U_11
_atom_site_aniso_U_22
_atom_site_aniso_U_33
_atom_site_aniso_U_12
_atom_site_aniso_U_13
_atom_site_aniso_U_23
N1A 0.0310(11) 0.0408(12) 0.0228(10) -0.0043(9) 0.0042(8) -0.0043(9)
C2A 0.0302(13) 0.0296(12) 0.0227(12) -0.0061(10) 0.0041(10) 0.0004(10)
S21A 0.0345(3) 0.0492(4) 0.0260(3) 0.0068(3) 0.0007(3) 0.0040(3)
N3A 0.0302(11) 0.0369(12) 0.0224(11) 0.0011(9) 0.0041(9) -0.0027(9)
C4A 0.0275(12) 0.0351(13) 0.0319(14) -0.0064(11) 0.0012(10) 0.0055(11)
O41A 0.0419(11) 0.0617(12) 0.0285(10) 0.0030(9) -0.0056(8) 0.0015(9)
C5A 0.0278(13) 0.0327(13) 0.0399(15) -0.0044(10) 0.0080(11) 0.0038(11)
C51A 0.0370(15) 0.0464(16) 0.0598(19) 0.0057(12) 0.0115(14) 0.0094(14)
C6A 0.0336(14) 0.0367(14) 0.0382(15) -0.0041(11) 0.0118(12) -0.0069(11)
N1B 0.0317(11) 0.0320(11) 0.0226(10) -0.0003(8) 0.0008(8) -0.0015(8)
C2B 0.0332(13) 0.0301(13) 0.0230(12) -0.0026(10) 0.0031(10) 0.0022(10)
N21B 0.0448(13) 0.0503(14) 0.0216(11) 0.0123(11) -0.0007(10) -0.0055(9)
N3B 0.0379(12) 0.0368(12) 0.0221(10) 0.0032(9) 0.0055(9) -0.0033(9)
C4B 0.0338(13) 0.0345(13) 0.0213(12) -0.0027(11) 0.0036(10) 0.0031(10)
O41B 0.0403(10) 0.0467(11) 0.0277(9) 0.0137(8) 0.0052(8) 0.0034(7)
C5B 0.0351(13) 0.0355(13) 0.0190(12) 0.0012(11) -0.0016(10) -0.0023(10)
C6B 0.0368(13) 0.0336(13) 0.0245(13) -0.0041(11) 0.0028(11) -0.0011(11)
N61B 0.0451(14) 0.0450(13) 0.0253(11) 0.0135(10) -0.0039(10) -0.0091(10)
O21X 0.0493(16) 0.0340(14) 0.0287(13) 0.000 0.0037(12) 0.000
C32X 0.176(7) 0.034(3) 0.147(6) 0.000 0.118(5) 0.000
C1X 0.072(7) 0.062(8) 0.044(6) -0.035(6) 0.029(5) -0.004(5)
C2X 0.027(3) 0.042(3) 0.027(4) 0.002(3) 0.005(3) 0.004(2)
N3X 0.043(3) 0.034(2) 0.035(3) -0.001(2) 0.015(3) -0.0012(17)
C31X 0.068(8) 0.045(5) 0.035(5) 0.019(6) 0.024(4) 0.008(3)

loop_
_atom_type_symbol
_atom_type_description
_atom_type_scat_dispersion_real
_atom_type_scat_dispersion_imag
_atom_type_scat_source
C C 0.0033 0.0016 'International Tables Vol C Tables 4.2.6.8 and 6.1.1.4'
H H 0.0000 0.0000 'International Tables Vol C Tables 4.2.6.8 and 6.1.1.4'
N N 0.0061 0.0033 'International Tables Vol C Tables 4.2.6.8 and 6.1.1.4'
O O 0.0106 0.0060 'International Tables Vol C Tables 4.2.6.8 and 6.1.1.4'
S S 0.1246 0.1234 'International Tables Vol C Tables 4.2.6.8 and 6.1.1.4'

loop_
_geom_angle_atom_site_label_1
_geom_angle_atom_site_label_2
_geom_angle_atom_site_label_3
_geom_angle
C2A N1A C6A 122.8(2)
C2A N1A H1A 118.1(17)
C6A N1A H1A 118.8(17)
N1A C2A N3A 115.3(2)
N1A C2A S21A 121.45(17)
N3A C2A S21A 123.2(2)
C2A N3A C4A 125.8(2)
C2A N3A H3A 117.8(17)
C4A N3A H3A 116.4(17)
O41A C4A N3A 119.2(2)
O41A C4A C5A 125.4(2)
N3A C4A C5A 115.4(2)
C6A C5A C4A 117.7(2)
C6A C5A C51A 123.5(3)
C4A C5A C51A 118.8(2)
C5A C51A H51A 109.5
C5A C51A H51B 109.5
H51A C51A H51B 109.5
C5A C51A H51C 109.5
H51A C51A H51C 109.5
H51B C51A H51C 109.5
C5A C6A N1A 122.7(3)
C5A C6A H6A 118.6
N1A C6A H6A 118.6
C2B N1B C6B 116.5(2)
N1B C2B N21B 118.5(2)
N1B C2B N3B 122.9(2)
N21B C2B N3B 118.6(2)
C2B N21B H21B 114.5(18)
C2B N21B H22B 118.8(18)
H21B N21B H22B 123(3)
C2B N3B C4B 122.2(2)
C2B N3B H3B 119.4(16)
C4B N3B H3B 118.4(16)
O41B C4B C5B 127.0(2)
O41B C4B N3B 118.0(2)
C5B C4B N3B 115.0(2)
C6B C5B C4B 120.3(2)
C6B C5B H5B 119.8
C4B C5B H5B 119.8
N61B C6B N1B 115.5(2)
N61B C6B C5B 121.5(2)
N1B C6B C5B 123.0(2)
C6B N61B H61B 120(2)
C6B N61B H62B 122.2(18)
H61B N61B H62B 118(3)
N3X C32X H4XA 109.5
N3X C32X H4XB 109.5
H4XA C32X H4XB 109.5
N3X C32X H4XC 109.5
H4XA C32X H4XC 109.5
H4XB C32X H4XC 109.5
C2X C1X H1XA 109.5
C2X C1X H1XB 109.5
H1XA C1X H1XB 109.5
C2X C1X H1XC 109.5
H1XA C1X H1XC 109.5
H1XB C1X H1XC 109.5
O21X C2X N3X 119.8(4)
O21X C2X C1X 123.0(7)
N3X C2X C1X 116.8(7)
C2X N3X C31X 119.1(7)
C2X N3X C32X 119.1(3)
C31X N3X C32X 120.6(7)
N3X C31X H3XA 109.5
N3X C31X H3XB 109.5
H3XA C31X H3XB 109.5
N3X C31X H3XC 109.5
H3XA C31X H3XC 109.5
H3XB C31X H3XC 109.5

loop_
_geom_bond_atom_site_label_1
_geom_bond_atom_site_label_2
_geom_bond_distance
N1A C2A 1.337(3)
N1A C6A 1.368(3)
N1A H1A 0.892(16)
C2A N3A 1.358(3)
C2A S21A 1.683(2)
N3A C4A 1.401(3)
N3A H3A 0.870(17)
C4A O41A 1.225(3)
C4A C5A 1.435(4)
C5A C6A 1.342(3)
C5A C51A 1.506(3)
C51A H51A 0.9800
C51A H51B 0.9800
C51A H51C 0.9800
C6A H6A 0.9500
N1B C2B 1.321(3)
N1B C6B 1.369(3)
C2B N21B 1.338(3)
C2B N3B 1.355(3)
N21B H21B 0.894(17)
N21B H22B 0.866(17)
N3B C4B 1.399(3)
N3B H3B 0.911(17)
C4B O41B 1.258(3)
C4B C5B 1.385(3)
C5B C6B 1.373(3)
C5B H5B 0.9500
C6B N61B 1.335(3)
N61B H61B 0.871(17)
N61B H62B 0.882(17)
O21X C2X 1.269(5)
C32X N3X 1.484(5)
C32X H4XA 0.9800
C32X H4XB 0.9800
C32X H4XC 0.9800
C1X C2X 1.513(8)
C1X H1XA 0.9800
C1X H1XB 0.9800
C1X H1XC 0.9800
C2X N3X 1.313(5)
N3X C31X 1.460(8)
C31X H3XA 0.9800
C31X H3XB 0.9800
C31X H3XC 0.9800

loop_
_geom_hbond_atom_site_label_D
_geom_hbond_atom_site_label_H
_geom_hbond_atom_site_label_A
_geom_hbond_site_symmetry_A
_geom_hbond_distance_DH
_geom_hbond_distance_HA
_geom_hbond_distance_DA
_geom_hbond_angle_DHA
N1A H1A O41B 6_566 0.892(16) 1.911(18) 2.785(2) 166(2)
N3A H3A O41B . 0.870(17) 1.986(18) 2.845(3) 169(2)
N21B H21B N1B 5_656 0.894(17) 2.049(18) 2.937(3) 172(2)
N21B H22B O21X . 0.866(17) 2.18(2) 2.942(2) 147(2)
N3B H3B S21A . 0.911(17) 2.423(18) 3.329(2) 173(2)
C5B H5B O41A 4_545 0.95 2.39 3.173(3) 139.5
N61B H61B O41A 4_545 0.871(17) 2.11(2) 2.927(3) 156(3)
N61B H62B O21X 5_656 0.882(17) 2.439(19) 3.293(3) 163(3)

loop_
_geom_torsion_atom_site_label_1
_geom_torsion_atom_site_label_2
_geom_torsion_atom_site_label_3
_geom_torsion_atom_site_label_4
_geom_torsion
C6A N1A C2A N3A -4.5(3)
C6A N1A C2A S21A 174.29(19)
N1A C2A N3A C4A 1.7(3)
S21A C2A N3A C4A -177.09(19)
C2A N3A C4A O41A -178.5(2)
C2A N3A C4A C5A 2.4(3)
O41A C4A C5A C6A 177.2(2)
N3A C4A C5A C6A -3.8(3)
O41A C4A C5A C51A -2.1(4)
N3A C4A C5A C51A 176.9(2)
C4A C5A C6A N1A 1.3(4)
C51A C5A C6A N1A -179.4(2)
C2A N1A C6A C5A 3.2(4)
C6B N1B C2B N21B 178.2(2)
C6B N1B C2B N3B -1.2(3)
N1B C2B N3B C4B -1.0(4)
N21B C2B N3B C4B 179.6(2)
C2B N3B C4B O41B -178.5(2)
C2B N3B C4B C5B 1.2(3)
O41B C4B C5B C6B -179.6(3)
N3B C4B C5B C6B 0.8(3)
C2B N1B C6B N61B -177.0(2)
C2B N1B C6B C5B 3.3(4)
C4B C5B C6B N61B 177.1(3)
C4B C5B C6B N1B -3.1(4)
O21X C2X N3X C31X -6.5(12)
C1X C2X N3X C31X 167(2)
O21X C2X N3X C32X -174.1(4)
C1X C2X N3X C32X -0.9(13)

_cod_database_fobs_code 2020977
